data_4070721
loop_
_publ_author_name
'Cabeza, Javier A.'
'del R\'io, Ignacio'
'Miguel, Daniel'
'P\'erez-Carre\~no, Enrique'
'S\'anchez-Vega, M. Gabriela'

_publ_section_title
;
 Reactivity of N-Heterocyclic Carbenes with [Ru3(CO)12] and [Os3(CO)12].
 Influence of Ligand Volume and Electronic Effects
;
_journal_issue 2
_journal_name_full Organometallics
_journal_page_first 211
_journal_paper_doi 10.1021/om7009655
_journal_volume 27
_journal_year 2008
_chemical_formula_moiety '2(C27 H37 N2), C18 O18 Ru6'
_chemical_formula_sum 'C72 H74 N4 O18 Ru6'
_chemical_formula_weight 1889.77
_chemical_name_systematic
;
  ?
;
_space_group_IT_number 2
_symmetry_cell_setting triclinic
_symmetry_space_group_name_Hall '-P 1'
_symmetry_space_group_name_H-M 'P -1'
_atom_sites_solution_hydrogens geom
_atom_sites_solution_primary direct
_atom_sites_solution_secondary difmap
_audit_creation_method SHELXL-97
_cell_angle_alpha 87.424(1)
_cell_angle_beta 87.675(1)
_cell_angle_gamma 86.000(1)
_cell_formula_units_Z 2
_cell_length_a 10.5169(2)
_cell_length_b 14.0030(2)
_cell_length_c 27.2135(4)
_cell_measurement_temperature 293(2)
_cell_volume 3991.06(11)
_computing_cell_refinement 'HKL Scalepack (Otwinowski & Minor 1997)'
_computing_data_collection 'Collect (Nonius BV, 1997-2000)'
_computing_data_reduction 'HKL Denzo and Scalepack (Otwinowski & Minor 1997)'
_computing_molecular_graphics 'EUCLID (Spek, 1982)'
_computing_publication_material 'SHELXL-97 (Sheldrick, 1997)'
_computing_structure_refinement 'SHELXL-97 (Sheldrick, 1997)'
_computing_structure_solution 'DIRDIF-96 (Beurskens et al., 1996)'
_diffrn_ambient_temperature 293(2)
_diffrn_detector_area_resol_mean 9
_diffrn_measured_fraction_theta_full 0.978
_diffrn_measured_fraction_theta_max 0.978
_diffrn_measurement_device '95mm CCD camera on \k-goniostat'
_diffrn_measurement_device_type KappaCCD
_diffrn_measurement_method CCD
_diffrn_radiation_monochromator 'horizontally mounted graphite crystal'
_diffrn_radiation_source 'fine-focus sealed tube'
_diffrn_radiation_type CuK\a
_diffrn_radiation_wavelength 1.54178
_diffrn_reflns_av_R_equivalents 0.07
_diffrn_reflns_av_sigmaI/netI 0.0381
_diffrn_reflns_limit_h_max 12
_diffrn_reflns_limit_h_min 0
_diffrn_reflns_limit_k_max 16
_diffrn_reflns_limit_k_min -16
_diffrn_reflns_limit_l_max 33
_diffrn_reflns_limit_l_min -32
_diffrn_reflns_number 38005
_diffrn_reflns_theta_full 70.04
_diffrn_reflns_theta_max 70.04
_diffrn_reflns_theta_min 3.17
_exptl_absorpt_coefficient_mu 9.506
_exptl_absorpt_correction_T_max 0.511
_exptl_absorpt_correction_T_min 0.185
_exptl_absorpt_correction_type refdelf
_exptl_absorpt_process_details
;
Parkin S,Moezzi B & Hope H, (1995) J. Appl. Cryst. 28, 53-56
Cubic fit to sin(theta)/lambda - 24 parameters
;
_exptl_crystal_colour 'dark red'
_exptl_crystal_density_diffrn 1.573
_exptl_crystal_density_method 'not measured'
_exptl_crystal_description prism
_exptl_crystal_F_000 1884
_exptl_crystal_size_max 0.27
_exptl_crystal_size_mid 0.17
_exptl_crystal_size_min 0.07
_refine_diff_density_max 2.451
_refine_diff_density_min -1.273
_refine_diff_density_rms 0.191
_refine_ls_extinction_method none
_refine_ls_goodness_of_fit_ref 1.032
_refine_ls_hydrogen_treatment constr
_refine_ls_matrix_type full
_refine_ls_number_parameters 901
_refine_ls_number_reflns 14793
_refine_ls_number_restraints 0
_refine_ls_restrained_S_all 1.032
_refine_ls_R_factor_all 0.0637
_refine_ls_R_factor_gt 0.0560
_refine_ls_shift/su_max 0.001
_refine_ls_shift/su_mean 0.000
_refine_ls_structure_factor_coef Fsqd
_refine_ls_weighting_details 'calc w=1/[\s^2^(Fo^2^)+(0.1310P)^2^+3.4928P] where P=(Fo^2^+2Fc^2^)/3'
_refine_ls_weighting_scheme calc
_refine_ls_wR_factor_gt 0.1733
_refine_ls_wR_factor_ref 0.1819
_reflns_number_gt 12419
_reflns_number_total 14793
_reflns_threshold_expression >2sigma(I)
_cod_data_source_file om7009655-file003.cif
_cod_data_source_block 3_(g111f4)
_cod_depositor_comments
;
The following automatic conversions were performed:

'_symmetry_cell_setting' value 'Triclinic' changed to 'triclinic'
according to /home/saulius/struct/CIF-dictionaries/cif_core.dic
dictionary named 'cif_core.dic' version 2.4.1 from 2010-06-29.

Automatic conversion script
Id: cif_fix_values 1715 2011-07-08 13:25:40Z adriana 
;
_cod_original_sg_symbol_H-M P-1
_cod_database_code 4070721

loop_
_symmetry_equiv_pos_as_xyz
'x, y, z'
'-x, -y, -z'

loop_
_atom_site_label
_atom_site_type_symbol
_atom_site_fract_x
_atom_site_fract_y
_atom_site_fract_z
_atom_site_U_iso_or_equiv
_atom_site_adp_type
_atom_site_occupancy
_atom_site_symmetry_multiplicity
_atom_site_calc_flag
_atom_site_refinement_flags
C1 C 0.4614(5) 0.8169(4) 0.40749(19) 0.0474(11) Uani 1 1 d .
H1 H 0.4606 0.8688 0.4277 0.057 Uiso 1 1 calc R
C2 C 0.4518(6) 0.6715(4) 0.3825(2) 0.0524(13) Uani 1 1 d .
H2 H 0.4434 0.6059 0.3826 0.063 Uiso 1 1 calc R
C3 C 0.4736(6) 0.7299(4) 0.3425(2) 0.0549(13) Uani 1 1 d .
H3 H 0.4827 0.7122 0.3099 0.066 Uiso 1 1 calc R
C4 C 0.4160(6) 0.6982(4) 0.4741(2) 0.0550(13) Uani 1 1 d .
C5 C 0.5209(6) 0.6682(5) 0.5027(2) 0.0646(16) Uani 1 1 d .
C6 C 0.6558(6) 0.6562(5) 0.4814(3) 0.0679(16) Uani 1 1 d .
H6 H 0.6530 0.6639 0.4455 0.082 Uiso 1 1 calc R
C7 C 0.7203(12) 0.5625(9) 0.4939(7) 0.197(9) Uani 1 1 d .
H7A H 0.6707 0.5127 0.4833 0.295 Uiso 1 1 calc R
H7B H 0.7291 0.5556 0.5289 0.295 Uiso 1 1 calc R
H7C H 0.8031 0.5578 0.4777 0.295 Uiso 1 1 calc R
C8 C 0.7351(12) 0.7309(12) 0.4994(8) 0.224(10) Uani 1 1 d .
H8A H 0.7419 0.7226 0.5344 0.336 Uiso 1 1 calc R
H8B H 0.6957 0.7933 0.4914 0.336 Uiso 1 1 calc R
H8C H 0.8186 0.7248 0.4838 0.336 Uiso 1 1 calc R
C9 C 0.4899(9) 0.6473(7) 0.5524(3) 0.097(3) Uani 1 1 d .
H9 H 0.5550 0.6285 0.5737 0.116 Uiso 1 1 calc R
C10 C 0.3661(9) 0.6539(8) 0.5706(3) 0.112(3) Uani 1 1 d .
H10 H 0.3490 0.6386 0.6037 0.134 Uiso 1 1 calc R
C11 C 0.2659(8) 0.6829(7) 0.5405(3) 0.089(2) Uani 1 1 d .
H11 H 0.1825 0.6868 0.5533 0.106 Uiso 1 1 calc R
C12 C 0.2911(6) 0.7061(5) 0.4909(2) 0.0644(16) Uani 1 1 d .
C13 C 0.1787(6) 0.7352(6) 0.4593(3) 0.078(2) Uani 1 1 d .
H13 H 0.2129 0.7550 0.4267 0.093 Uiso 1 1 calc R
C14 C 0.0969(9) 0.8173(7) 0.4782(5) 0.121(4) Uani 1 1 d .
H14A H 0.1468 0.8718 0.4800 0.182 Uiso 1 1 calc R
H14B H 0.0627 0.8004 0.5104 0.182 Uiso 1 1 calc R
H14C H 0.0282 0.8328 0.4564 0.182 Uiso 1 1 calc R
C15 C 0.0963(8) 0.6513(7) 0.4526(4) 0.098(3) Uani 1 1 d .
H15A H 0.0630 0.6291 0.4841 0.147 Uiso 1 1 calc R
H15B H 0.1472 0.6002 0.4375 0.147 Uiso 1 1 calc R
H15C H 0.0270 0.6721 0.4319 0.147 Uiso 1 1 calc R
C16 C 0.4909(5) 0.9098(4) 0.3302(2) 0.0506(12) Uani 1 1 d .
C17 C 0.3788(6) 0.9633(4) 0.3195(2) 0.0615(15) Uani 1 1 d .
C18 C 0.2471(6) 0.9296(5) 0.3322(3) 0.0687(17) Uani 1 1 d .
H18 H 0.2569 0.8696 0.3520 0.082 Uiso 1 1 calc R
C19 C 0.1805(7) 0.9104(6) 0.2867(3) 0.090(2) Uani 1 1 d .
H19A H 0.2293 0.8618 0.2690 0.134 Uiso 1 1 calc R
H19B H 0.1716 0.9681 0.2664 0.134 Uiso 1 1 calc R
H19C H 0.0976 0.8889 0.2956 0.134 Uiso 1 1 calc R
C20 C 0.1674(8) 1.0030(8) 0.3626(4) 0.104(3) Uani 1 1 d .
H20A H 0.0859 0.9789 0.3714 0.156 Uiso 1 1 calc R
H20B H 0.1553 1.0621 0.3435 0.156 Uiso 1 1 calc R
H20C H 0.2109 1.0140 0.3919 0.156 Uiso 1 1 calc R
C21 C 0.3915(7) 1.0539(5) 0.2962(3) 0.080(2) Uani 1 1 d .
H21 H 0.3192 1.0938 0.2897 0.096 Uiso 1 1 calc R
C22 C 0.5112(7) 1.0837(5) 0.2828(3) 0.083(2) Uani 1 1 d .
H22 H 0.5185 1.1438 0.2674 0.099 Uiso 1 1 calc R
C23 C 0.6207(7) 1.0252(5) 0.2921(3) 0.083(2) Uani 1 1 d .
H23 H 0.7001 1.0461 0.2821 0.100 Uiso 1 1 calc R
C24 C 0.6128(6) 0.9360(5) 0.3161(3) 0.0636(16) Uani 1 1 d .
C25 C 0.7316(6) 0.8710(6) 0.3254(3) 0.081(2) Uani 1 1 d .
H25 H 0.7054 0.8068 0.3351 0.098 Uiso 1 1 calc R
C26 C 0.8005(10) 0.9099(10) 0.3691(4) 0.137(4) Uani 1 1 d .
H26A H 0.7443 0.9105 0.3978 0.205 Uiso 1 1 calc R
H26B H 0.8239 0.9738 0.3608 0.205 Uiso 1 1 calc R
H26C H 0.8758 0.8693 0.3758 0.205 Uiso 1 1 calc R
C27 C 0.8191(8) 0.8637(7) 0.2807(4) 0.103(3) Uani 1 1 d .
H27A H 0.8455 0.9261 0.2707 0.155 Uiso 1 1 calc R
H27B H 0.7750 0.8383 0.2544 0.155 Uiso 1 1 calc R
H27C H 0.8926 0.8219 0.2882 0.155 Uiso 1 1 calc R
C28 C 0.6159(5) 0.1293(3) 0.05862(18) 0.0417(10) Uani 1 1 d .
H28 H 0.6284 0.0913 0.0314 0.050 Uiso 1 1 calc R
C29 C 0.5739(6) 0.2534(4) 0.1050(2) 0.0525(13) Uani 1 1 d .
H29 H 0.5517 0.3153 0.1148 0.063 Uiso 1 1 calc R
C30 C 0.6045(5) 0.1769(4) 0.1344(2) 0.0523(13) Uani 1 1 d .
H30 H 0.6083 0.1764 0.1685 0.063 Uiso 1 1 calc R
C31 C 0.5537(5) 0.2801(4) 0.01237(19) 0.0463(11) Uani 1 1 d .
C32 C 0.6547(6) 0.3236(5) -0.0124(2) 0.0611(15) Uani 1 1 d .
C33 C 0.7909(6) 0.3143(5) 0.0053(3) 0.0661(17) Uani 1 1 d .
H33 H 0.7907 0.2823 0.0381 0.079 Uiso 1 1 calc R
C34 C 0.8434(8) 0.4109(6) 0.0088(4) 0.098(3) Uani 1 1 d .
H34A H 0.7908 0.4484 0.0314 0.147 Uiso 1 1 calc R
H34B H 0.8442 0.4431 -0.0231 0.147 Uiso 1 1 calc R
H34C H 0.9288 0.4029 0.0202 0.147 Uiso 1 1 calc R
C35 C 0.8766(8) 0.2537(7) -0.0294(4) 0.111(3) Uani 1 1 d .
H35A H 0.8769 0.2840 -0.0618 0.166 Uiso 1 1 calc R
H35B H 0.8450 0.1912 -0.0306 0.166 Uiso 1 1 calc R
H35C H 0.9618 0.2479 -0.0178 0.166 Uiso 1 1 calc R
C36 C 0.6250(7) 0.3761(6) -0.0555(3) 0.087(2) Uani 1 1 d .
H36 H 0.6891 0.4056 -0.0737 0.105 Uiso 1 1 calc R
C37 C 0.5022(8) 0.3849(6) -0.0717(3) 0.093(3) Uani 1 1 d .
H37 H 0.4842 0.4216 -0.1002 0.111 Uiso 1 1 calc R
C38 C 0.4063(7) 0.3405(5) -0.0464(3) 0.0743(19) Uani 1 1 d .
H38 H 0.3246 0.3459 -0.0586 0.089 Uiso 1 1 calc R
C39 C 0.4291(5) 0.2872(4) -0.0029(2) 0.0538(13) Uani 1 1 d .
C40 C 0.3216(5) 0.2377(5) 0.0244(2) 0.0618(15) Uani 1 1 d .
H40 H 0.3537 0.2090 0.0553 0.074 Uiso 1 1 calc R
C41 C 0.2062(7) 0.3081(7) 0.0365(3) 0.096(3) Uani 1 1 d .
H41A H 0.1412 0.2742 0.0541 0.145 Uiso 1 1 calc R
H41B H 0.1730 0.3366 0.0065 0.145 Uiso 1 1 calc R
H41C H 0.2327 0.3574 0.0564 0.145 Uiso 1 1 calc R
C42 C 0.2756(9) 0.1587(7) -0.0054(4) 0.104(3) Uani 1 1 d .
H42A H 0.3451 0.1122 -0.0118 0.156 Uiso 1 1 calc R
H42B H 0.2443 0.1855 -0.0360 0.156 Uiso 1 1 calc R
H42C H 0.2083 0.1283 0.0128 0.156 Uiso 1 1 calc R
C43 C 0.6649(5) 0.0003(4) 0.12088(18) 0.0457(11) Uani 1 1 d .
C44 C 0.7934(6) -0.0263(4) 0.1254(2) 0.0567(13) Uani 1 1 d .
C45 C 0.8968(6) 0.0421(5) 0.1151(3) 0.0699(17) Uani 1 1 d .
H45 H 0.8546 0.1066 0.1122 0.084 Uiso 1 1 calc R
C46 C 0.9871(10) 0.0418(8) 0.1574(5) 0.136(5) Uani 1 1 d .
H46A H 0.9391 0.0559 0.1873 0.204 Uiso 1 1 calc R
H46B H 1.0474 0.0895 0.1506 0.204 Uiso 1 1 calc R
H46C H 1.0317 -0.0201 0.1611 0.204 Uiso 1 1 calc R
C47 C 0.9661(11) 0.0244(9) 0.0674(4) 0.139(5) Uani 1 1 d .
H47A H 1.0308 0.0692 0.0620 0.208 Uiso 1 1 calc R
H47B H 0.9072 0.0322 0.0413 0.208 Uiso 1 1 calc R
H47C H 1.0050 -0.0397 0.0681 0.208 Uiso 1 1 calc R
C48 C 0.8245(8) -0.1225(5) 0.1391(3) 0.079(2) Uani 1 1 d .
H48 H 0.9095 -0.1439 0.1426 0.094 Uiso 1 1 calc R
C49 C 0.7310(9) -0.1856(5) 0.1472(3) 0.084(2) Uani 1 1 d .
H49 H 0.7537 -0.2495 0.1553 0.100 Uiso 1 1 calc R
C50 C 0.6055(8) -0.1561(5) 0.1437(3) 0.077(2) Uani 1 1 d .
H50 H 0.5439 -0.1997 0.1508 0.092 Uiso 1 1 calc R
C51 C 0.5677(6) -0.0620(4) 0.1297(2) 0.0557(13) Uani 1 1 d .
C52 C 0.4273(6) -0.0307(5) 0.1256(3) 0.0700(17) Uani 1 1 d .
H52 H 0.4191 0.0389 0.1195 0.084 Uiso 1 1 calc R
C53 C 0.3509(11) -0.0550(13) 0.1718(4) 0.170(6) Uani 1 1 d .
H53A H 0.3832 -0.0239 0.1989 0.254 Uiso 1 1 calc R
H53B H 0.3576 -0.1231 0.1782 0.254 Uiso 1 1 calc R
H53C H 0.2631 -0.0337 0.1677 0.254 Uiso 1 1 calc R
C54 C 0.3742(10) -0.0783(10) 0.0817(5) 0.141(5) Uani 1 1 d .
H54A H 0.2856 -0.0582 0.0788 0.212 Uiso 1 1 calc R
H54B H 0.3835 -0.1467 0.0867 0.212 Uiso 1 1 calc R
H54C H 0.4204 -0.0598 0.0520 0.212 Uiso 1 1 calc R
C100 C 0.0082(6) 0.4380(4) 0.35984(19) 0.0517(12) Uani 1 1 d .
C101 C -0.0733(6) 0.2586(4) 0.3374(2) 0.0600(14) Uani 1 1 d .
C102 C 0.1819(6) 0.2812(4) 0.3384(2) 0.0593(14) Uani 1 1 d .
C200 C 0.0743(5) 0.2284(4) 0.25195(18) 0.0487(12) Uani 1 1 d .
C201 C -0.0267(6) 0.3124(4) 0.1511(2) 0.0529(13) Uani 1 1 d .
C202 C 0.2146(6) 0.2643(5) 0.1720(2) 0.0613(15) Uani 1 1 d .
C300 C 0.1817(6) 0.4613(5) 0.1671(2) 0.0615(15) Uani 1 1 d .
C301 C 0.3143(7) 0.5716(5) 0.2365(3) 0.0712(18) Uani 1 1 d .
C302 C 0.3580(6) 0.3719(5) 0.2412(2) 0.0656(16) Uani 1 1 d .
C303 C 0.2674(6) 0.4702(4) 0.3223(2) 0.0586(14) Uani 1 1 d .
C400 C -0.1398(7) 0.5914(5) 0.2379(2) 0.0654(16) Uani 1 1 d .
C401 C 0.0835(7) 0.6636(5) 0.1904(3) 0.0693(17) Uani 1 1 d .
C402 C -0.0555(6) 0.5602(5) 0.1370(2) 0.0614(15) Uani 1 1 d .
C501 C -0.2947(7) 0.4468(5) 0.2881(3) 0.0699(17) Uani 1 1 d .
C502 C -0.2621(6) 0.4471(5) 0.1864(2) 0.0625(15) Uani 1 1 d .
C503 C -0.1925(6) 0.2885(4) 0.2409(2) 0.0581(14) Uani 1 1 d .
C601 C -0.1530(7) 0.5884(5) 0.3395(2) 0.0703(18) Uani 1 1 d .
C602 C 0.0818(7) 0.6319(4) 0.3155(2) 0.0663(17) Uani 1 1 d .
N1 N 0.4444(4) 0.7267(3) 0.42256(15) 0.0448(9) Uani 1 1 d .
N2 N 0.4794(4) 0.8204(3) 0.35940(15) 0.0434(9) Uani 1 1 d .
N3 N 0.5815(4) 0.2233(3) 0.05733(15) 0.0444(9) Uani 1 1 d .
N4 N 0.6293(4) 0.0992(3) 0.10558(14) 0.0413(9) Uani 1 1 d .
O100 O 0.0089(5) 0.4322(3) 0.40279(15) 0.0754(13) Uani 1 1 d .
O101 O -0.1390(6) 0.2082(4) 0.3581(2) 0.104(2) Uani 1 1 d .
O102 O 0.2640(6) 0.2464(4) 0.3605(2) 0.0978(18) Uani 1 1 d .
O200 O 0.0837(6) 0.1451(3) 0.25172(17) 0.0787(14) Uani 1 1 d .
O201 O -0.0879(5) 0.2910(4) 0.12006(17) 0.0825(14) Uani 1 1 d .
O202 O 0.2881(5) 0.2125(4) 0.1535(2) 0.0957(17) Uani 1 1 d .
O300 O 0.2553(5) 0.4713(4) 0.13469(17) 0.0765(13) Uani 1 1 d .
O301 O 0.3754(6) 0.6358(5) 0.2271(3) 0.114(2) Uani 1 1 d .
O302 O 0.4455(5) 0.3203(4) 0.2328(2) 0.0977(17) Uani 1 1 d .
O303 O 0.3044(5) 0.4767(4) 0.36071(16) 0.0764(13) Uani 1 1 d .
O400 O -0.2263(5) 0.6497(3) 0.23619(18) 0.0772(13) Uani 1 1 d .
O401 O 0.1185(7) 0.7386(4) 0.1831(3) 0.113(2) Uani 1 1 d .
O402 O -0.0985(6) 0.5765(5) 0.09925(18) 0.0947(17) Uani 1 1 d .
O501 O -0.3809(6) 0.4626(5) 0.3134(2) 0.110(2) Uani 1 1 d .
O502 O -0.3300(6) 0.4604(4) 0.1544(2) 0.0975(18) Uani 1 1 d .
O503 O -0.2255(5) 0.2117(4) 0.2397(2) 0.0853(15) Uani 1 1 d .
O601 O -0.2301(7) 0.6273(5) 0.3635(2) 0.115(2) Uani 1 1 d .
O602 O 0.1373(6) 0.6945(4) 0.3261(2) 0.0997(18) Uani 1 1 d .
Ru1 Ru 0.04380(4) 0.33468(3) 0.302606(14) 0.04385(13) Uani 1 1 d .
Ru2 Ru 0.08111(4) 0.34348(3) 0.199879(14) 0.04351(13) Uani 1 1 d .
Ru3 Ru 0.22172(4) 0.46354(3) 0.256304(15) 0.04607(13) Uani 1 1 d .
Ru4 Ru 0.01880(4) 0.54165(3) 0.198632(15) 0.04940(13) Uani 1 1 d .
Ru5 Ru -0.15964(4) 0.41743(3) 0.241411(14) 0.04464(13) Uani 1 1 d .
Ru6 Ru -0.01868(4) 0.53216(3) 0.301516(15) 0.04845(13) Uani 1 1 d .

loop_
_atom_site_aniso_label
_atom_site_aniso_U_11
_atom_site_aniso_U_22
_atom_site_aniso_U_33
_atom_site_aniso_U_23
_atom_site_aniso_U_13
_atom_site_aniso_U_12
C1 0.050(3) 0.042(3) 0.050(3) -0.007(2) 0.004(2) -0.004(2)
C2 0.060(3) 0.040(3) 0.058(3) -0.006(2) 0.001(3) -0.009(2)
C3 0.059(3) 0.055(3) 0.051(3) -0.007(2) 0.004(3) -0.009(3)
C4 0.057(3) 0.061(3) 0.045(3) 0.005(2) 0.007(2) -0.001(3)
C5 0.055(4) 0.082(4) 0.055(3) 0.009(3) -0.001(3) -0.004(3)
C6 0.052(4) 0.077(4) 0.074(4) 0.002(3) -0.009(3) 0.005(3)
C7 0.128(10) 0.119(9) 0.32(2) 0.063(11) 0.100(12) 0.068(8)
C8 0.102(10) 0.213(16) 0.37(3) -0.157(18) 0.066(13) -0.070(10)
C9 0.090(6) 0.139(8) 0.056(4) 0.018(4) -0.005(4) 0.017(5)
C10 0.099(7) 0.175(10) 0.054(4) 0.026(5) 0.021(4) 0.013(6)
C11 0.067(5) 0.127(7) 0.067(4) 0.015(4) 0.017(4) 0.004(4)
C12 0.052(3) 0.082(4) 0.057(3) 0.007(3) 0.008(3) 0.000(3)
C13 0.049(4) 0.106(6) 0.073(4) 0.017(4) 0.008(3) 0.006(4)
C14 0.085(6) 0.100(7) 0.178(11) -0.003(7) -0.031(7) 0.016(5)
C15 0.078(5) 0.114(7) 0.104(6) -0.011(5) -0.010(5) -0.009(5)
C16 0.048(3) 0.048(3) 0.055(3) 0.003(2) 0.006(2) -0.007(2)
C17 0.048(3) 0.060(3) 0.075(4) 0.015(3) 0.004(3) -0.007(3)
C18 0.047(3) 0.070(4) 0.086(4) 0.025(3) 0.003(3) -0.002(3)
C19 0.063(4) 0.082(5) 0.124(7) 0.017(5) -0.007(4) -0.016(4)
C20 0.058(5) 0.142(8) 0.110(7) 0.002(6) 0.023(4) -0.011(5)
C21 0.057(4) 0.067(4) 0.110(6) 0.033(4) 0.008(4) 0.002(3)
C22 0.069(4) 0.065(4) 0.112(6) 0.030(4) 0.005(4) -0.013(3)
C23 0.050(4) 0.071(4) 0.126(6) 0.025(4) 0.014(4) -0.013(3)
C24 0.047(3) 0.059(3) 0.083(4) 0.012(3) 0.005(3) -0.008(3)
C25 0.037(3) 0.079(4) 0.126(6) 0.027(4) 0.003(4) -0.008(3)
C26 0.088(7) 0.208(13) 0.111(8) -0.007(8) -0.025(6) 0.034(8)
C27 0.077(5) 0.106(6) 0.126(7) -0.030(6) 0.012(5) 0.010(5)
C28 0.041(3) 0.043(2) 0.041(2) -0.0048(19) 0.001(2) 0.000(2)
C29 0.058(3) 0.050(3) 0.050(3) -0.013(2) -0.003(2) -0.001(2)
C30 0.054(3) 0.062(3) 0.042(3) -0.012(2) -0.006(2) 0.001(3)
C31 0.043(3) 0.046(3) 0.049(3) 0.007(2) -0.003(2) -0.001(2)
C32 0.052(3) 0.065(4) 0.066(4) 0.012(3) -0.002(3) -0.010(3)
C33 0.046(3) 0.075(4) 0.079(4) 0.016(3) -0.005(3) -0.019(3)
C34 0.081(6) 0.093(6) 0.125(7) -0.008(5) -0.009(5) -0.034(5)
C35 0.057(5) 0.114(7) 0.161(9) -0.025(7) -0.008(5) 0.007(4)
C36 0.069(5) 0.101(6) 0.089(5) 0.048(4) -0.004(4) -0.020(4)
C37 0.086(5) 0.107(6) 0.081(5) 0.049(5) -0.013(4) -0.007(5)
C38 0.057(4) 0.088(5) 0.076(4) 0.016(4) -0.017(3) 0.002(3)
C39 0.039(3) 0.062(3) 0.059(3) 0.003(3) -0.001(2) 0.001(2)
C40 0.036(3) 0.089(4) 0.059(3) 0.001(3) 0.003(2) 0.002(3)
C41 0.058(4) 0.136(8) 0.091(5) -0.013(5) 0.015(4) 0.020(5)
C42 0.094(6) 0.112(7) 0.109(7) -0.026(5) 0.039(5) -0.037(5)
C43 0.046(3) 0.048(3) 0.041(2) 0.002(2) -0.001(2) 0.001(2)
C44 0.058(3) 0.058(3) 0.054(3) -0.005(2) -0.012(3) 0.006(3)
C45 0.042(3) 0.068(4) 0.101(5) -0.014(3) -0.008(3) 0.000(3)
C46 0.110(8) 0.128(8) 0.180(11) -0.009(8) -0.086(8) -0.026(7)
C47 0.115(8) 0.163(11) 0.143(9) -0.039(8) 0.061(7) -0.060(8)
C48 0.084(5) 0.071(4) 0.078(4) 0.005(4) -0.025(4) 0.019(4)
C49 0.116(7) 0.056(4) 0.076(4) 0.014(3) -0.013(4) 0.011(4)
C50 0.099(6) 0.062(4) 0.070(4) 0.013(3) -0.001(4) -0.019(4)
C51 0.062(4) 0.059(3) 0.046(3) -0.001(2) 0.006(3) -0.013(3)
C52 0.055(4) 0.072(4) 0.084(4) -0.008(3) 0.017(3) -0.012(3)
C53 0.091(8) 0.29(2) 0.119(9) 0.017(10) 0.049(7) -0.006(10)
C54 0.079(6) 0.200(13) 0.149(10) -0.066(9) -0.037(6) 0.012(7)
C100 0.058(3) 0.055(3) 0.042(3) -0.008(2) 0.004(2) 0.002(2)
C101 0.071(4) 0.057(3) 0.052(3) -0.006(3) 0.008(3) -0.009(3)
C102 0.073(4) 0.052(3) 0.054(3) -0.008(2) -0.013(3) 0.001(3)
C200 0.054(3) 0.049(3) 0.043(3) -0.005(2) -0.002(2) 0.000(2)
C201 0.056(3) 0.054(3) 0.050(3) -0.006(2) -0.002(3) -0.008(2)
C202 0.050(3) 0.075(4) 0.057(3) -0.010(3) 0.012(3) -0.002(3)
C300 0.059(4) 0.071(4) 0.054(3) 0.005(3) 0.010(3) -0.014(3)
C301 0.062(4) 0.072(4) 0.081(4) 0.003(3) -0.012(3) -0.019(3)
C302 0.054(4) 0.075(4) 0.068(4) -0.009(3) -0.009(3) 0.004(3)
C303 0.051(3) 0.064(4) 0.062(4) -0.005(3) -0.006(3) -0.011(3)
C400 0.070(4) 0.056(3) 0.067(4) 0.005(3) 0.002(3) 0.014(3)
C401 0.077(4) 0.051(3) 0.082(4) 0.008(3) -0.016(3) -0.014(3)
C402 0.069(4) 0.060(3) 0.055(3) 0.004(3) -0.003(3) -0.008(3)
C501 0.063(4) 0.080(4) 0.065(4) 0.000(3) 0.011(3) -0.004(3)
C502 0.060(4) 0.065(4) 0.062(3) 0.006(3) -0.011(3) -0.003(3)
C503 0.047(3) 0.060(3) 0.069(4) 0.004(3) -0.006(3) -0.011(3)
C601 0.086(5) 0.062(4) 0.058(3) -0.013(3) 0.003(3) 0.027(3)
C602 0.095(5) 0.042(3) 0.062(3) -0.007(3) -0.013(3) 0.005(3)
N1 0.045(2) 0.044(2) 0.045(2) 0.0001(17) 0.0042(18) -0.0047(18)
N2 0.038(2) 0.045(2) 0.047(2) 0.0001(17) 0.0021(17) -0.0043(17)
N3 0.036(2) 0.049(2) 0.048(2) -0.0017(18) -0.0030(17) -0.0034(17)
N4 0.040(2) 0.045(2) 0.039(2) -0.0031(16) -0.0026(17) -0.0006(17)
O100 0.108(4) 0.076(3) 0.043(2) -0.0074(19) 0.004(2) -0.007(3)
O101 0.123(5) 0.104(4) 0.085(3) 0.009(3) 0.043(3) -0.043(4)
O102 0.106(4) 0.083(3) 0.105(4) 0.002(3) -0.053(4) 0.020(3)
O200 0.132(4) 0.038(2) 0.066(3) -0.0053(18) -0.021(3) 0.007(2)
O201 0.085(3) 0.105(4) 0.062(3) -0.021(3) -0.016(2) -0.018(3)
O202 0.078(4) 0.106(4) 0.098(4) -0.031(3) 0.024(3) 0.025(3)
O300 0.083(3) 0.082(3) 0.064(3) 0.005(2) 0.025(2) -0.025(3)
O301 0.109(5) 0.098(4) 0.140(5) 0.016(4) -0.008(4) -0.061(4)
O302 0.063(3) 0.098(4) 0.131(5) -0.027(4) -0.005(3) 0.020(3)
O303 0.087(3) 0.086(3) 0.060(3) -0.009(2) -0.026(2) -0.017(3)
O400 0.085(3) 0.064(3) 0.079(3) 0.008(2) -0.005(3) 0.022(2)
O401 0.131(5) 0.057(3) 0.155(6) 0.023(3) -0.035(4) -0.033(3)
O402 0.103(4) 0.123(5) 0.058(3) 0.018(3) -0.026(3) -0.013(3)
O501 0.075(4) 0.149(6) 0.101(4) -0.007(4) 0.041(3) 0.000(4)
O502 0.093(4) 0.108(4) 0.093(4) 0.012(3) -0.048(3) -0.005(3)
O503 0.088(4) 0.064(3) 0.108(4) 0.005(3) -0.015(3) -0.030(3)
O601 0.114(5) 0.123(5) 0.101(4) -0.024(4) 0.027(4) 0.048(4)
O602 0.117(5) 0.060(3) 0.128(5) -0.014(3) -0.029(4) -0.025(3)
Ru1 0.0486(2) 0.0414(2) 0.0410(2) 0.00292(16) -0.00252(17) -0.00247(17)
Ru2 0.0426(2) 0.0460(2) 0.0423(2) -0.00928(16) 0.00283(16) -0.00323(16)
Ru3 0.0421(2) 0.0472(2) 0.0498(2) -0.00445(17) -0.00283(17) -0.00741(17)
Ru4 0.0587(3) 0.0442(2) 0.0459(2) 0.00726(17) -0.00785(18) -0.01013(19)
Ru5 0.0382(2) 0.0489(2) 0.0465(2) 0.00122(17) -0.00107(16) -0.00299(17)
Ru6 0.0527(3) 0.0443(2) 0.0479(2) -0.01087(17) -0.00036(18) 0.00454(18)

loop_
_atom_type_symbol
_atom_type_description
_atom_type_scat_dispersion_real
_atom_type_scat_dispersion_imag
_atom_type_scat_source
C C 0.0181 0.0091 'International Tables Vol C Tables 4.2.6.8 and 6.1.1.4'
H H 0.0000 0.0000 'International Tables Vol C Tables 4.2.6.8 and 6.1.1.4'
N N 0.0311 0.0180 'International Tables Vol C Tables 4.2.6.8 and 6.1.1.4'
O O 0.0492 0.0322 'International Tables Vol C Tables 4.2.6.8 and 6.1.1.4'
Ru Ru 0.0552 3.2960 'International Tables Vol C Tables 4.2.6.8 and 6.1.1.4'

loop_
_geom_angle_atom_site_label_1
_geom_angle_atom_site_label_2
_geom_angle_atom_site_label_3
_geom_angle
N2 C1 N1 108.8(4)
N2 C1 H1 125.6
N1 C1 H1 125.6
C3 C2 N1 107.4(5)
C3 C2 H2 126.3
N1 C2 H2 126.3
C2 C3 N2 106.5(5)
C2 C3 H3 126.7
N2 C3 H3 126.7
C12 C4 C5 125.5(5)
C12 C4 N1 117.9(5)
C5 C4 N1 116.5(5)
C9 C5 C4 114.5(6)
C9 C5 C6 122.5(6)
C4 C5 C6 122.9(5)
C7 C6 C8 107.4(11)
C7 C6 C5 113.5(7)
C8 C6 C5 110.7(8)
C7 C6 H6 108.4
C8 C6 H6 108.4
C5 C6 H6 108.4
C6 C7 H7A 109.5
C6 C7 H7B 109.5
H7A C7 H7B 109.5
C6 C7 H7C 109.5
H7A C7 H7C 109.5
H7B C7 H7C 109.5
C6 C8 H8A 109.5
C6 C8 H8B 109.5
H8A C8 H8B 109.5
C6 C8 H8C 109.5
H8A C8 H8C 109.5
H8B C8 H8C 109.5
C10 C9 C5 121.8(7)
C10 C9 H9 119.1
C5 C9 H9 119.1
C9 C10 C11 121.2(7)
C9 C10 H10 119.4
C11 C10 H10 119.4
C10 C11 C12 119.6(7)
C10 C11 H11 120.2
C12 C11 H11 120.2
C4 C12 C11 117.4(6)
C4 C12 C13 124.9(5)
C11 C12 C13 117.7(6)
C14 C13 C12 113.5(7)
C14 C13 C15 109.2(7)
C12 C13 C15 111.8(7)
C14 C13 H13 107.4
C12 C13 H13 107.4
C15 C13 H13 107.4
C13 C14 H14A 109.5
C13 C14 H14B 109.5
H14A C14 H14B 109.5
C13 C14 H14C 109.5
H14A C14 H14C 109.5
H14B C14 H14C 109.5
C13 C15 H15A 109.5
C13 C15 H15B 109.5
H15A C15 H15B 109.5
C13 C15 H15C 109.5
H15A C15 H15C 109.5
H15B C15 H15C 109.5
C17 C16 C24 124.8(5)
C17 C16 N2 117.1(5)
C24 C16 N2 118.1(5)
C16 C17 C21 116.6(5)
C16 C17 C18 123.6(5)
C21 C17 C18 119.7(6)
C19 C18 C17 110.8(6)
C19 C18 C20 110.4(7)
C17 C18 C20 111.0(6)
C19 C18 H18 108.2
C17 C18 H18 108.2
C20 C18 H18 108.2
C18 C19 H19A 109.5
C18 C19 H19B 109.5
H19A C19 H19B 109.5
C18 C19 H19C 109.5
H19A C19 H19C 109.5
H19B C19 H19C 109.5
C18 C20 H20A 109.5
C18 C20 H20B 109.5
H20A C20 H20B 109.5
C18 C20 H20C 109.5
H20A C20 H20C 109.5
H20B C20 H20C 109.5
C22 C21 C17 120.2(6)
C22 C21 H21 119.9
C17 C21 H21 119.9
C21 C22 C23 121.0(6)
C21 C22 H22 119.5
C23 C22 H22 119.5
C24 C23 C22 120.8(6)
C24 C23 H23 119.6
C22 C23 H23 119.6
C23 C24 C16 116.5(6)
C23 C24 C25 121.1(6)
C16 C24 C25 122.5(5)
C27 C25 C24 112.3(7)
C27 C25 C26 111.0(7)
C24 C25 C26 108.3(8)
C27 C25 H25 108.4
C24 C25 H25 108.4
C26 C25 H25 108.4
C25 C26 H26A 109.5
C25 C26 H26B 109.5
H26A C26 H26B 109.5
C25 C26 H26C 109.5
H26A C26 H26C 109.5
H26B C26 H26C 109.5
C25 C27 H27A 109.5
C25 C27 H27B 109.5
H27A C27 H27B 109.5
C25 C27 H27C 109.5
H27A C27 H27C 109.5
H27B C27 H27C 109.5
N4 C28 N3 108.5(4)
N4 C28 H28 125.7
N3 C28 H28 125.7
C30 C29 N3 107.1(5)
C30 C29 H29 126.5
N3 C29 H29 126.5
C29 C30 N4 108.3(5)
C29 C30 H30 125.9
N4 C30 H30 125.9
C39 C31 C32 124.5(5)
C39 C31 N3 117.9(4)
C32 C31 N3 117.6(5)
C36 C32 C31 116.0(6)
C36 C32 C33 120.7(6)
C31 C32 C33 123.3(5)
C34 C33 C35 109.5(7)
C34 C33 C32 111.3(6)
C35 C33 C32 110.2(6)
C34 C33 H33 108.6
C35 C33 H33 108.6
C32 C33 H33 108.6
C33 C34 H34A 109.5
C33 C34 H34B 109.5
H34A C34 H34B 109.5
C33 C34 H34C 109.5
H34A C34 H34C 109.5
H34B C34 H34C 109.5
C33 C35 H35A 109.5
C33 C35 H35B 109.5
H35A C35 H35B 109.5
C33 C35 H35C 109.5
H35A C35 H35C 109.5
H35B C35 H35C 109.5
C37 C36 C32 121.0(6)
C37 C36 H36 119.5
C32 C36 H36 119.5
C38 C37 C36 121.1(6)
C38 C37 H37 119.5
C36 C37 H37 119.5
C37 C38 C39 121.0(6)
C37 C38 H38 119.5
C39 C38 H38 119.5
C31 C39 C38 116.4(5)
C31 C39 C40 123.4(5)
C38 C39 C40 120.2(5)
C39 C40 C42 111.3(5)
C39 C40 C41 112.2(6)
C42 C40 C41 108.2(7)
C39 C40 H40 108.4
C42 C40 H40 108.4
C41 C40 H40 108.4
C40 C41 H41A 109.5
C40 C41 H41B 109.5
H41A C41 H41B 109.5
C40 C41 H41C 109.5
H41A C41 H41C 109.5
H41B C41 H41C 109.5
C40 C42 H42A 109.5
C40 C42 H42B 109.5
H42A C42 H42B 109.5
C40 C42 H42C 109.5
H42A C42 H42C 109.5
H42B C42 H42C 109.5
C44 C43 C51 124.0(5)
C44 C43 N4 117.9(5)
C51 C43 N4 118.1(5)
C43 C44 C48 116.4(6)
C43 C44 C45 123.1(5)
C48 C44 C45 120.5(6)
C47 C45 C44 111.8(6)
C47 C45 C46 112.0(8)
C44 C45 C46 112.0(7)
C47 C45 H45 106.9
C44 C45 H45 106.9
C46 C45 H45 106.9
C45 C46 H46A 109.5
C45 C46 H46B 109.5
H46A C46 H46B 109.5
C45 C46 H46C 109.5
H46A C46 H46C 109.5
H46B C46 H46C 109.5
C45 C47 H47A 109.5
C45 C47 H47B 109.5
H47A C47 H47B 109.5
C45 C47 H47C 109.5
H47A C47 H47C 109.5
H47B C47 H47C 109.5
C49 C48 C44 120.7(7)
C49 C48 H48 119.6
C44 C48 H48 119.6
C50 C49 C48 121.2(7)
C50 C49 H49 119.4
C48 C49 H49 119.4
C49 C50 C51 121.2(7)
C49 C50 H50 119.4
C51 C50 H50 119.4
C50 C51 C43 116.5(6)
C50 C51 C52 120.4(6)
C43 C51 C52 123.1(5)
C53 C52 C51 112.1(8)
C53 C52 C54 109.9(9)
C51 C52 C54 109.3(6)
C53 C52 H52 108.5
C51 C52 H52 108.5
C54 C52 H52 108.5
C52 C53 H53A 109.5
C52 C53 H53B 109.5
H53A C53 H53B 109.5
C52 C53 H53C 109.5
H53A C53 H53C 109.5
H53B C53 H53C 109.5
C52 C54 H54A 109.5
C52 C54 H54B 109.5
H54A C54 H54B 109.5
C52 C54 H54C 109.5
H54A C54 H54C 109.5
H54B C54 H54C 109.5
O100 C100 Ru6 143.2(5)
O100 C100 Ru1 133.7(5)
Ru6 C100 Ru1 83.17(19)
O101 C101 Ru1 176.0(6)
O102 C102 Ru1 178.0(6)
O200 C200 Ru1 138.5(4)
O200 C200 Ru2 137.1(4)
Ru1 C200 Ru2 84.5(2)
O201 C201 Ru2 176.7(6)
O202 C202 Ru2 174.5(7)
O300 C300 Ru4 137.2(5)
O300 C300 Ru2 135.9(5)
Ru4 C300 Ru2 81.1(2)
O300 C300 Ru3 126.9(5)
Ru4 C300 Ru3 74.86(19)
Ru2 C300 Ru3 75.42(18)
O301 C301 Ru3 175.5(7)
O302 C302 Ru3 176.0(6)
O303 C303 Ru3 174.4(6)
O400 C400 Ru4 142.0(5)
O400 C400 Ru6 131.7(5)
Ru4 C400 Ru6 80.9(2)
O400 C400 Ru5 124.8(6)
Ru4 C400 Ru5 77.3(2)
Ru6 C400 Ru5 74.34(18)
O401 C401 Ru4 176.0(7)
O402 C402 Ru4 176.3(6)
O501 C501 Ru5 175.0(7)
O502 C502 Ru5 175.2(6)
O503 C503 Ru5 173.1(6)
O601 C601 Ru6 175.6(8)
O602 C602 Ru6 175.7(7)
C1 N1 C2 108.5(4)
C1 N1 C4 123.0(5)
C2 N1 C4 128.5(4)
C1 N2 C3 108.9(4)
C1 N2 C16 123.3(4)
C3 N2 C16 127.6(4)
C28 N3 C29 108.3(4)
C28 N3 C31 124.0(4)
C29 N3 C31 127.7(4)
C28 N4 C30 107.9(4)
C28 N4 C43 123.6(4)
C30 N4 C43 128.5(4)
C102 Ru1 C101 93.0(3)
C102 Ru1 C200 90.2(2)
C101 Ru1 C200 88.9(2)
C102 Ru1 C100 88.0(2)
C101 Ru1 C100 87.3(2)
C200 Ru1 C100 175.8(2)
C102 Ru1 Ru6 120.33(18)
C101 Ru1 Ru6 115.41(19)
C200 Ru1 Ru6 137.68(15)
C100 Ru1 Ru6 46.20(15)
C102 Ru1 Ru2 115.9(2)
C101 Ru1 Ru2 124.67(18)
C200 Ru1 Ru2 48.17(14)
C100 Ru1 Ru2 135.98(15)
Ru6 Ru1 Ru2 90.274(15)
C102 Ru1 Ru3 86.4(2)
C101 Ru1 Ru3 174.85(18)
C200 Ru1 Ru3 96.20(15)
C100 Ru1 Ru3 87.54(15)
Ru6 Ru1 Ru3 60.887(14)
Ru2 Ru1 Ru3 59.933(13)
C102 Ru1 Ru5 176.3(2)
C101 Ru1 Ru5 89.8(2)
C200 Ru1 Ru5 87.43(15)
C100 Ru1 Ru5 94.51(15)
Ru6 Ru1 Ru5 60.289(14)
Ru2 Ru1 Ru5 60.384(13)
Ru3 Ru1 Ru5 91.018(15)
C201 Ru2 C202 90.3(3)
C201 Ru2 C200 104.2(2)
C202 Ru2 C200 82.3(2)
C201 Ru2 C300 104.2(2)
C202 Ru2 C300 85.6(3)
C200 Ru2 C300 149.0(2)
C201 Ru2 Ru4 98.21(18)
C202 Ru2 Ru4 134.8(2)
C200 Ru2 Ru4 136.45(14)
C300 Ru2 Ru4 49.31(18)
C201 Ru2 Ru1 129.75(17)
C202 Ru2 Ru1 118.0(2)
C200 Ru2 Ru1 47.35(14)
C300 Ru2 Ru1 117.71(17)
Ru4 Ru2 Ru1 89.819(15)
C201 Ru2 Ru3 157.21(18)
C202 Ru2 Ru3 100.7(2)
C200 Ru2 Ru3 97.06(14)
C300 Ru2 Ru3 57.40(17)
Ru4 Ru2 Ru3 60.010(14)
Ru1 Ru2 Ru3 61.708(14)
C201 Ru2 Ru5 80.19(18)
C202 Ru2 Ru5 164.2(2)
C200 Ru2 Ru5 87.83(15)
C300 Ru2 Ru5 108.88(18)
Ru4 Ru2 Ru5 59.703(14)
Ru1 Ru2 Ru5 61.594(14)
Ru3 Ru2 Ru5 92.734(15)
C303 Ru3 C302 93.4(3)
C303 Ru3 C301 92.0(3)
C302 Ru3 C301 94.8(3)
C303 Ru3 C300 174.4(2)
C302 Ru3 C300 84.2(3)
C301 Ru3 C300 83.2(3)
C303 Ru3 Ru4 135.8(2)
C302 Ru3 Ru4 130.7(2)
C301 Ru3 Ru4 88.7(2)
C300 Ru3 Ru4 47.27(16)
C303 Ru3 Ru2 137.58(18)
C302 Ru3 Ru2 82.7(2)
C301 Ru3 Ru2 130.4(2)
C300 Ru3 Ru2 47.18(14)
Ru4 Ru3 Ru2 59.178(14)
C303 Ru3 Ru6 79.16(19)
C302 Ru3 Ru6 156.0(2)
C301 Ru3 Ru6 108.1(2)
C300 Ru3 Ru6 104.98(16)
Ru4 Ru3 Ru6 58.859(15)
Ru2 Ru3 Ru6 87.525(15)
C303 Ru3 Ru1 80.83(18)
C302 Ru3 Ru1 98.7(2)
C301 Ru3 Ru1 165.0(2)
C300 Ru3 Ru1 104.47(14)
Ru4 Ru3 Ru1 87.438(15)
Ru2 Ru3 Ru1 58.359(13)
Ru6 Ru3 Ru1 57.757(14)
C402 Ru4 C401 89.4(3)
C402 Ru4 C400 95.0(3)
C401 Ru4 C400 93.4(3)
C402 Ru4 C300 91.6(3)
C401 Ru4 C300 97.2(3)
C400 Ru4 C300 167.5(2)
C402 Ru4 Ru2 100.5(2)
C401 Ru4 Ru2 145.0(2)
C400 Ru4 Ru2 118.60(18)
C300 Ru4 Ru2 49.57(16)
C402 Ru4 Ru6 147.3(2)
C401 Ru4 Ru6 99.6(2)
C400 Ru4 Ru6 53.33(19)
C300 Ru4 Ru6 118.01(17)
Ru2 Ru4 Ru6 89.999(15)
C402 Ru4 Ru5 96.95(19)
C401 Ru4 Ru5 151.0(2)
C400 Ru4 Ru5 57.94(19)
C300 Ru4 Ru5 110.81(16)
Ru2 Ru4 Ru5 61.378(14)
Ru6 Ru4 Ru5 61.124(14)
C402 Ru4 Ru3 149.5(2)
C401 Ru4 Ru3 94.4(2)
C400 Ru4 Ru3 114.89(19)
C300 Ru4 Ru3 57.88(17)
Ru2 Ru4 Ru3 60.812(14)
Ru6 Ru4 Ru3 61.622(14)
Ru5 Ru4 Ru3 94.225(15)
C503 Ru5 C502 91.4(3)
C503 Ru5 C501 93.6(3)
C502 Ru5 C501 93.9(3)
C503 Ru5 C400 173.5(2)
C502 Ru5 C400 82.9(3)
C501 Ru5 C400 83.8(3)
C503 Ru5 Ru4 138.5(2)
C502 Ru5 Ru4 88.2(2)
C501 Ru5 Ru4 127.9(2)
C400 Ru5 Ru4 44.76(16)
C503 Ru5 Ru6 135.66(19)
C502 Ru5 Ru6 132.9(2)
C501 Ru5 Ru6 83.5(2)
C400 Ru5 Ru6 50.06(16)
Ru4 Ru5 Ru6 59.125(14)
C503 Ru5 Ru2 81.16(19)
C502 Ru5 Ru2 104.6(2)
C501 Ru5 Ru2 160.8(2)
C400 Ru5 Ru2 103.15(16)
Ru4 Ru5 Ru2 58.919(14)
Ru6 Ru5 Ru2 87.495(15)
C503 Ru5 Ru1 80.13(18)
C502 Ru5 Ru1 161.5(2)
C501 Ru5 Ru1 103.0(2)
C400 Ru5 Ru1 106.21(16)
Ru4 Ru5 Ru1 87.315(15)
Ru6 Ru5 Ru1 57.907(13)
Ru2 Ru5 Ru1 58.022(13)
C601 Ru6 C602 89.6(3)
C601 Ru6 C100 86.0(3)
C602 Ru6 C100 103.1(2)
C601 Ru6 C400 82.8(3)
C602 Ru6 C400 104.9(3)
C100 Ru6 C400 149.7(2)
C601 Ru6 Ru1 123.3(2)
C602 Ru6 Ru1 129.5(2)
C100 Ru6 Ru1 50.62(15)
C400 Ru6 Ru1 115.31(17)
C601 Ru6 Ru4 128.4(2)
C602 Ru6 Ru4 97.7(2)
C100 Ru6 Ru4 139.94(15)
C400 Ru6 Ru4 45.82(17)
Ru1 Ru6 Ru4 89.908(15)
C601 Ru6 Ru5 99.6(2)
C602 Ru6 Ru5 156.54(19)
C100 Ru6 Ru5 99.12(16)
C400 Ru6 Ru5 55.60(17)
Ru1 Ru6 Ru5 61.804(14)
Ru4 Ru6 Ru5 59.751(14)
C601 Ru6 Ru3 168.2(2)
C602 Ru6 Ru3 80.1(2)
C100 Ru6 Ru3 90.69(16)
C400 Ru6 Ru3 105.29(17)
Ru1 Ru6 Ru3 61.357(14)
Ru4 Ru6 Ru3 59.518(15)
Ru5 Ru6 Ru3 92.145(15)

loop_
_geom_bond_atom_site_label_1
_geom_bond_atom_site_label_2
_geom_bond_distance
C1 N2 1.314(7)
C1 N1 1.332(7)
C1 H1 0.9300
C2 C3 1.354(8)
C2 N1 1.361(7)
C2 H2 0.9300
C3 N2 1.374(7)
C3 H3 0.9300
C4 C12 1.372(8)
C4 C5 1.405(9)
C4 N1 1.467(6)
C5 C9 1.402(9)
C5 C6 1.511(9)
C6 C7 1.467(12)
C6 C8 1.492(14)
C6 H6 0.9800
C7 H7A 0.9600
C7 H7B 0.9600
C7 H7C 0.9600
C8 H8A 0.9600
C8 H8B 0.9600
C8 H8C 0.9600
C9 C10 1.373(12)
C9 H9 0.9300
C10 C11 1.389(12)
C10 H10 0.9300
C11 C12 1.393(9)
C11 H11 0.9300
C12 C13 1.512(9)
C13 C14 1.486(12)
C13 C15 1.529(11)
C13 H13 0.9800
C14 H14A 0.9600
C14 H14B 0.9600
C14 H14C 0.9600
C15 H15A 0.9600
C15 H15B 0.9600
C15 H15C 0.9600
C16 C17 1.386(8)
C16 C24 1.393(8)
C16 N2 1.461(6)
C17 C21 1.405(8)
C17 C18 1.515(8)
C18 C19 1.490(11)
C18 C20 1.530(12)
C18 H18 0.9800
C19 H19A 0.9600
C19 H19B 0.9600
C19 H19C 0.9600
C20 H20A 0.9600
C20 H20B 0.9600
C20 H20C 0.9600
C21 C22 1.384(10)
C21 H21 0.9300
C22 C23 1.391(10)
C22 H22 0.9300
C23 C24 1.390(9)
C23 H23 0.9300
C24 C25 1.516(9)
C25 C27 1.500(12)
C25 C26 1.555(13)
C25 H25 0.9800
C26 H26A 0.9600
C26 H26B 0.9600
C26 H26C 0.9600
C27 H27A 0.9600
C27 H27B 0.9600
C27 H27C 0.9600
C28 N4 1.337(6)
C28 N3 1.340(6)
C28 H28 0.9300
C29 C30 1.337(8)
C29 N3 1.379(7)
C29 H29 0.9300
C30 N4 1.373(7)
C30 H30 0.9300
C31 C39 1.387(7)
C31 C32 1.395(8)
C31 N3 1.458(6)
C32 C36 1.392(9)
C32 C33 1.525(8)
C33 C34 1.505(10)
C33 C35 1.524(12)
C33 H33 0.9800
C34 H34A 0.9600
C34 H34B 0.9600
C34 H34C 0.9600
C35 H35A 0.9600
C35 H35B 0.9600
C35 H35C 0.9600
C36 C37 1.376(11)
C36 H36 0.9300
C37 C38 1.367(10)
C37 H37 0.9300
C38 C39 1.392(8)
C38 H38 0.9300
C39 C40 1.517(8)
C40 C42 1.517(11)
C40 C41 1.544(10)
C40 H40 0.9800
C41 H41A 0.9600
C41 H41B 0.9600
C41 H41C 0.9600
C42 H42A 0.9600
C42 H42B 0.9600
C42 H42C 0.9600
C43 C44 1.385(8)
C43 C51 1.396(8)
C43 N4 1.455(6)
C44 C48 1.402(9)
C44 C45 1.509(9)
C45 C47 1.484(12)
C45 C46 1.522(11)
C45 H45 0.9800
C46 H46A 0.9600
C46 H46B 0.9600
C46 H46C 0.9600
C47 H47A 0.9600
C47 H47B 0.9600
C47 H47C 0.9600
C48 C49 1.371(11)
C48 H48 0.9300
C49 C50 1.360(12)
C49 H49 0.9300
C50 C51 1.391(9)
C50 H50 0.9300
C51 C52 1.519(9)
C52 C53 1.504(12)
C52 C54 1.537(12)
C52 H52 0.9800
C53 H53A 0.9600
C53 H53B 0.9600
C53 H53C 0.9600
C54 H54A 0.9600
C54 H54B 0.9600
C54 H54C 0.9600
C100 O100 1.168(7)
C100 Ru6 2.033(5)
C100 Ru1 2.177(5)
C101 O101 1.138(7)
C101 Ru1 1.882(6)
C102 O102 1.142(8)
C102 Ru1 1.875(6)
C200 O200 1.165(6)
C200 Ru1 2.073(5)
C200 Ru2 2.100(5)
C201 O201 1.144(7)
C201 Ru2 1.867(6)
C202 O202 1.140(8)
C202 Ru2 1.884(6)
C300 O300 1.160(7)
C300 Ru4 2.153(7)
C300 Ru2 2.161(6)
C300 Ru3 2.483(6)
C301 O301 1.155(8)
C301 Ru3 1.902(7)
C302 O302 1.152(8)
C302 Ru3 1.900(7)
C303 O303 1.140(7)
C303 Ru3 1.886(6)
C400 O400 1.180(8)
C400 Ru4 2.041(7)
C400 Ru6 2.283(7)
C400 Ru5 2.457(7)
C401 O401 1.144(8)
C401 Ru4 1.882(6)
C402 O402 1.146(8)
C402 Ru4 1.879(6)
C501 O501 1.131(8)
C501 Ru5 1.903(7)
C502 O502 1.150(8)
C502 Ru5 1.894(6)
C503 O503 1.154(7)
C503 Ru5 1.863(6)
C601 O601 1.143(8)
C601 Ru6 1.867(7)
C602 O602 1.140(8)
C602 Ru6 1.870(7)
Ru1 Ru6 2.7965(5)
Ru1 Ru2 2.8055(5)
Ru1 Ru3 2.9017(5)
Ru1 Ru5 2.9092(5)
Ru2 Ru4 2.8054(6)
Ru2 Ru3 2.8520(5)
Ru2 Ru5 2.8753(5)
Ru3 Ru4 2.8294(6)
Ru3 Ru6 2.8886(6)
Ru4 Ru6 2.8101(6)
Ru4 Ru5 2.8282(5)
Ru5 Ru6 2.8670(6)

loop_
_geom_torsion_atom_site_label_1
_geom_torsion_atom_site_label_2
_geom_torsion_atom_site_label_3
_geom_torsion_atom_site_label_4
_geom_torsion
N1 C2 C3 N2 0.2(7)
C12 C4 C5 C9 -1.3(11)
N1 C4 C5 C9 176.2(7)
C12 C4 C5 C6 176.8(7)
N1 C4 C5 C6 -5.7(9)
C9 C5 C6 C7 49.8(13)
C4 C5 C6 C7 -128.1(11)
C9 C5 C6 C8 -71.1(13)
C4 C5 C6 C8 111.0(12)
C4 C5 C9 C10 1.5(14)
C6 C5 C9 C10 -176.6(9)
C5 C9 C10 C11 -0.9(17)
C9 C10 C11 C12 -0.2(16)
C5 C4 C12 C11 0.3(11)
N1 C4 C12 C11 -177.2(7)
C5 C4 C12 C13 -177.8(7)
N1 C4 C12 C13 4.7(10)
C10 C11 C12 C4 0.4(13)
C10 C11 C12 C13 178.7(9)
C4 C12 C13 C14 -125.9(8)
C11 C12 C13 C14 56.0(10)
C4 C12 C13 C15 110.1(8)
C11 C12 C13 C15 -67.9(10)
C24 C16 C17 C21 -5.4(11)
N2 C16 C17 C21 173.2(6)
C24 C16 C17 C18 175.4(7)
N2 C16 C17 C18 -6.0(10)
C16 C17 C18 C19 -111.6(8)
C21 C17 C18 C19 69.1(9)
C16 C17 C18 C20 125.3(7)
C21 C17 C18 C20 -53.9(10)
C16 C17 C21 C22 3.2(12)
C18 C17 C21 C22 -177.6(8)
C17 C21 C22 C23 0.1(14)
C21 C22 C23 C24 -1.5(14)
C22 C23 C24 C16 -0.4(12)
C22 C23 C24 C25 178.8(9)
C17 C16 C24 C23 4.0(11)
N2 C16 C24 C23 -174.6(6)
C17 C16 C24 C25 -175.2(7)
N2 C16 C24 C25 6.2(10)
C23 C24 C25 C27 -46.5(11)
C16 C24 C25 C27 132.6(7)
C23 C24 C25 C26 76.4(10)
C16 C24 C25 C26 -104.5(9)
N3 C29 C30 N4 -0.8(6)
C39 C31 C32 C36 -0.9(10)
N3 C31 C32 C36 179.1(6)
C39 C31 C32 C33 -179.9(6)
N3 C31 C32 C33 0.1(9)
C36 C32 C33 C34 53.2(10)
C31 C32 C33 C34 -127.9(7)
C36 C32 C33 C35 -68.4(10)
C31 C32 C33 C35 110.5(8)
C31 C32 C36 C37 1.1(13)
C33 C32 C36 C37 -179.9(8)
C32 C36 C37 C38 -1.6(15)
C36 C37 C38 C39 1.9(14)
C32 C31 C39 C38 1.2(10)
N3 C31 C39 C38 -178.8(5)
C32 C31 C39 C40 179.0(6)
N3 C31 C39 C40 -1.0(9)
C37 C38 C39 C31 -1.6(11)
C37 C38 C39 C40 -179.5(8)
C31 C39 C40 C42 -111.7(8)
C38 C39 C40 C42 66.0(9)
C31 C39 C40 C41 126.9(7)
C38 C39 C40 C41 -55.3(9)
C51 C43 C44 C48 0.9(9)
N4 C43 C44 C48 -178.5(5)
C51 C43 C44 C45 179.3(6)
N4 C43 C44 C45 -0.2(8)
C43 C44 C45 C47 -104.9(9)
C48 C44 C45 C47 73.4(10)
C43 C44 C45 C46 128.4(8)
C48 C44 C45 C46 -53.2(9)
C43 C44 C48 C49 0.1(10)
C45 C44 C48 C49 -178.3(7)
C44 C48 C49 C50 -1.9(12)
C48 C49 C50 C51 2.7(12)
C49 C50 C51 C43 -1.7(10)
C49 C50 C51 C52 179.4(7)
C44 C43 C51 C50 -0.2(9)
N4 C43 C51 C50 179.3(5)
C44 C43 C51 C52 178.7(6)
N4 C43 C51 C52 -1.9(8)
C50 C51 C52 C53 53.2(11)
C43 C51 C52 C53 -125.6(9)
C50 C51 C52 C54 -69.0(9)
C43 C51 C52 C54 112.2(8)
N2 C1 N1 C2 -0.1(6)
N2 C1 N1 C4 -177.1(5)
C3 C2 N1 C1 -0.1(7)
C3 C2 N1 C4 176.8(5)
C12 C4 N1 C1 85.0(7)
C5 C4 N1 C1 -92.7(7)
C12 C4 N1 C2 -91.4(8)
C5 C4 N1 C2 90.9(7)
N1 C1 N2 C3 0.2(6)
N1 C1 N2 C16 174.9(4)
C2 C3 N2 C1 -0.3(6)
C2 C3 N2 C16 -174.6(5)
C17 C16 N2 C1 -79.8(7)
C24 C16 N2 C1 98.9(7)
C17 C16 N2 C3 93.8(7)
C24 C16 N2 C3 -87.5(7)
N4 C28 N3 C29 0.4(6)
N4 C28 N3 C31 -177.7(4)
C30 C29 N3 C28 0.3(6)
C30 C29 N3 C31 178.3(5)
C39 C31 N3 C28 89.7(6)
C32 C31 N3 C28 -90.3(6)
C39 C31 N3 C29 -88.0(7)
C32 C31 N3 C29 92.0(7)
N3 C28 N4 C30 -0.9(6)
N3 C28 N4 C43 179.3(4)
C29 C30 N4 C28 1.1(6)
C29 C30 N4 C43 -179.2(5)
C44 C43 N4 C28 91.2(6)
C51 C43 N4 C28 -88.3(6)
C44 C43 N4 C30 -88.5(7)
C302 Ru3 Ru4 Ru2 45.1(3)
C301 Ru3 Ru4 Ru2 140.3(2)
C300 Ru3 Ru4 Ru2 58.24(19)
Ru6 Ru3 Ru4 Ru2 -107.562(16)
Ru1 Ru3 Ru4 Ru2 -54.212(14)
C303 Ru3 Ru4 Ru6 -20.7(3)
C302 Ru3 Ru4 Ru6 152.6(3)
C301 Ru3 Ru4 Ru6 -112.2(2)
C300 Ru3 Ru4 Ru6 165.80(19)
Ru2 Ru3 Ru4 Ru6 107.562(16)
Ru1 Ru3 Ru4 Ru6 53.350(14)
C303 Ru3 Ru4 Ru5 -74.5(3)
C302 Ru3 Ru4 Ru5 98.8(3)
C301 Ru3 Ru4 Ru5 -166.0(2)
C300 Ru3 Ru4 Ru5 111.98(19)
Ru2 Ru3 Ru4 Ru5 53.739(14)
Ru6 Ru3 Ru4 Ru5 -53.823(15)
Ru1 Ru3 Ru4 Ru5 -0.473(15)
Ru2 Ru4 Ru5 Ru1 53.788(14)
Ru6 Ru4 Ru5 Ru1 -53.726(14)
Ru3 Ru4 Ru5 Ru1 0.472(15)
C201 Ru2 Ru5 C503 62.4(3)
C202 Ru2 Ru5 C503 8.9(8)
C200 Ru2 Ru5 C503 -42.4(2)
C300 Ru2 Ru5 C503 164.2(3)
Ru4 Ru2 Ru5 C503 168.00(19)
Ru1 Ru2 Ru5 C503 -83.83(19)
Ru3 Ru2 Ru5 C503 -139.41(19)
C201 Ru2 Ru5 C502 -26.8(3)
C202 Ru2 Ru5 C502 -80.2(8)
C200 Ru2 Ru5 C502 -131.6(2)
C300 Ru2 Ru5 C502 75.1(3)
Ru4 Ru2 Ru5 C502 78.8(2)
Ru1 Ru2 Ru5 C502 -173.0(2)
Ru3 Ru2 Ru5 C502 131.4(2)
C201 Ru2 Ru5 C501 137.6(7)
C202 Ru2 Ru5 C501 84.2(10)
C200 Ru2 Ru5 C501 32.8(7)
C300 Ru2 Ru5 C501 -120.6(7)
Ru4 Ru2 Ru5 C501 -116.8(7)
Ru1 Ru2 Ru5 C501 -8.6(7)
Ru3 Ru2 Ru5 C501 -64.2(7)
C201 Ru2 Ru5 C400 -112.7(2)
C202 Ru2 Ru5 C400 -166.1(8)
C200 Ru2 Ru5 C400 142.5(2)
C300 Ru2 Ru5 C400 -10.9(2)
Ru4 Ru2 Ru5 C400 -7.09(16)
Ru1 Ru2 Ru5 C400 101.08(17)
Ru3 Ru2 Ru5 C400 45.50(17)
C201 Ru2 Ru5 Ru4 -105.60(18)
C202 Ru2 Ru5 Ru4 -159.1(7)
C200 Ru2 Ru5 Ru4 149.56(14)
C300 Ru2 Ru5 Ru4 -3.78(18)
Ru1 Ru2 Ru5 Ru4 108.171(16)
Ru3 Ru2 Ru5 Ru4 52.593(14)
C201 Ru2 Ru5 Ru6 -160.62(18)
C202 Ru2 Ru5 Ru6 145.9(7)
C200 Ru2 Ru5 Ru6 94.55(14)
C300 Ru2 Ru5 Ru6 -58.80(18)
Ru4 Ru2 Ru5 Ru6 -55.013(14)
Ru1 Ru2 Ru5 Ru6 53.157(14)
Ru3 Ru2 Ru5 Ru6 -2.421(14)
C201 Ru2 Ru5 Ru1 146.23(18)
C202 Ru2 Ru5 Ru1 92.8(7)
C200 Ru2 Ru5 Ru1 41.39(14)
C300 Ru2 Ru5 Ru1 -111.95(18)
Ru4 Ru2 Ru5 Ru1 -108.171(16)
Ru3 Ru2 Ru5 Ru1 -55.578(14)
C101 Ru1 Ru5 C503 -45.3(3)
C200 Ru1 Ru5 C503 43.6(2)
C100 Ru1 Ru5 C503 -132.6(2)
Ru6 Ru1 Ru5 C503 -165.0(2)
Ru2 Ru1 Ru5 C503 85.7(2)
Ru3 Ru1 Ru5 C503 139.8(2)
Ru2 Ru1 Ru6 C601 137.8(3)
Ru3 Ru1 Ru6 C601 -167.4(3)
Ru5 Ru1 Ru6 C601 82.7(3)
C102 Ru1 Ru6 C602 20.6(4)
C101 Ru1 Ru6 C602 130.8(3)
C200 Ru1 Ru6 C602 -109.8(4)
C100 Ru1 Ru6 C602 72.6(3)
Ru2 Ru1 Ru6 C602 -100.0(3)
Ru3 Ru1 Ru6 C602 -45.2(3)
Ru5 Ru1 Ru6 C602 -155.1(3)
C102 Ru1 Ru6 C100 -52.0(3)
C101 Ru1 Ru6 C100 58.2(3)
C200 Ru1 Ru6 C100 177.6(3)
Ru2 Ru1 Ru6 C100 -172.6(2)
Ru3 Ru1 Ru6 C100 -117.8(2)
Ru5 Ru1 Ru6 C100 132.3(2)
C102 Ru1 Ru6 C400 160.1(3)
C101 Ru1 Ru6 C400 -89.8(3)
C200 Ru1 Ru6 C400 29.6(3)
C100 Ru1 Ru6 C400 -148.0(3)
Ru2 Ru1 Ru6 C400 39.42(19)
Ru3 Ru1 Ru6 C400 94.25(19)
Ru5 Ru1 Ru6 C400 -15.70(19)
C102 Ru1 Ru6 Ru4 120.6(2)
C101 Ru1 Ru6 Ru4 -129.3(2)
C200 Ru1 Ru6 Ru4 -9.9(2)
C100 Ru1 Ru6 Ru4 172.5(2)
Ru2 Ru1 Ru6 Ru4 -0.069(15)
Ru3 Ru1 Ru6 Ru4 54.752(15)
Ru5 Ru1 Ru6 Ru4 -55.199(14)
C102 Ru1 Ru6 Ru5 175.8(2)
C101 Ru1 Ru6 Ru5 -74.1(2)
C200 Ru1 Ru6 Ru5 45.3(2)
C100 Ru1 Ru6 Ru5 -132.3(2)
Ru2 Ru1 Ru6 Ru5 55.130(14)
Ru3 Ru1 Ru6 Ru5 109.951(16)
C102 Ru1 Ru6 Ru3 65.8(2)
C101 Ru1 Ru6 Ru3 176.0(2)
C200 Ru1 Ru6 Ru3 -64.7(2)
C100 Ru1 Ru6 Ru3 117.8(2)
Ru2 Ru1 Ru6 Ru3 -54.821(14)
Ru5 Ru1 Ru6 Ru3 -109.951(16)
C402 Ru4 Ru6 C601 -24.5(5)
C401 Ru4 Ru6 C601 79.5(4)
C400 Ru4 Ru6 C601 -7.7(4)
C300 Ru4 Ru6 C601 -177.1(4)
Ru2 Ru4 Ru6 C601 -134.3(3)
Ru5 Ru4 Ru6 C601 -77.5(3)
Ru3 Ru4 Ru6 C601 169.3(3)
C402 Ru4 Ru6 C602 -120.2(4)
C401 Ru4 Ru6 C602 -16.2(3)
C400 Ru4 Ru6 C602 -103.3(3)
C300 Ru4 Ru6 C602 87.3(3)
Ru2 Ru4 Ru6 C602 130.0(2)
Ru5 Ru4 Ru6 C602 -173.1(2)
Ru3 Ru4 Ru6 C602 73.7(2)
C402 Ru4 Ru6 C100 118.8(4)
C401 Ru4 Ru6 C100 -137.2(3)
C400 Ru4 Ru6 C100 135.7(4)
C300 Ru4 Ru6 C100 -33.7(3)
Ru2 Ru4 Ru6 C100 9.1(3)
Ru5 Ru4 Ru6 C100 65.9(3)
Ru3 Ru4 Ru6 C100 -47.3(3)
C402 Ru4 Ru6 C400 -16.9(4)
C401 Ru4 Ru6 C400 87.2(3)
C300 Ru4 Ru6 C400 -169.4(3)
Ru2 Ru4 Ru6 C400 -126.6(2)
Ru5 Ru4 Ru6 C400 -69.8(2)
Ru3 Ru4 Ru6 C400 177.0(2)
Ru4 Ru3 Ru6 Ru5 52.626(14)
Ru2 Ru3 Ru6 Ru5 -2.408(14)
Ru1 Ru3 Ru6 Ru5 -55.999(14)
